data_7238456
loop_
_publ_author_name
'Coombs, Benjamin A.'
'Rutter, Simon R.'
'Goeta, Andr\'es E.'
'Sparkes, Hazel A.'
'Batsanov, Andrei S.'
'Beeby, Andrew'

_publ_section_title
;
 2,5-bis(Arylethynyl)thienyl systems: Preparation and photophysical
 properties. Part II
;
_journal_issue 5
_journal_name_full 'RSC Advances'
_journal_page_first 1870
_journal_paper_doi 10.1039/c1ra00728a
_journal_volume 2
_journal_year 2012
_chemical_formula_sum 'C20 H12 O2 S'
_chemical_formula_weight 316.36
_space_group_IT_number 14
_space_group_name_Hall '-P 2ybc'
_space_group_name_H-M_alt 'P 1 21/c 1'
_symmetry_cell_setting monoclinic
_symmetry_space_group_name_H-M 'P 1 21/c 1'
_atom_sites_solution_hydrogens difmap
_atom_sites_solution_primary direct
_atom_sites_solution_secondary difmap
_audit_creation_method SHELXL-97
_cell_angle_alpha 90.00
_cell_angle_beta 109.7410(10)
_cell_angle_gamma 90.00
_cell_formula_units_Z 4
_cell_length_a 14.1518(4)
_cell_length_b 6.29430(10)
_cell_length_c 18.7696(5)
_cell_measurement_reflns_used 2953
_cell_measurement_temperature 120(2)
_cell_measurement_theta_max 60.33
_cell_measurement_theta_min 3.318
_cell_volume 1573.65(7)
_computing_cell_refinement 'SAINT V6.45A (Bruker, 2003)'
_computing_data_collection 'SMART V5.63 (Bruker, 2003)'
_computing_data_reduction 'SAINT V6.45A (Bruker, 2003)'
_computing_structure_refinement 'SHELXL-97 (Sheldrick, 1997)'
_computing_structure_solution 'SHELXS-97 (Sheldrick, 1990)'
_diffrn_ambient_temperature 120(2)
_diffrn_measured_fraction_theta_full 0.904
_diffrn_measured_fraction_theta_max 0.904
_diffrn_measurement_device_type 'Bruker SMART 6K CCD area detector'
_diffrn_measurement_method '\w scans'
_diffrn_radiation_monochromator graphite
_diffrn_radiation_source 'fine-focus sealed tube'
_diffrn_radiation_type CuK\a
_diffrn_radiation_wavelength 1.54178
_diffrn_reflns_av_R_equivalents 0.0470
_diffrn_reflns_av_sigmaI/netI 0.0580
_diffrn_reflns_limit_h_max 15
_diffrn_reflns_limit_h_min -15
_diffrn_reflns_limit_k_max 6
_diffrn_reflns_limit_k_min -6
_diffrn_reflns_limit_l_max 19
_diffrn_reflns_limit_l_min -19
_diffrn_reflns_number 5822
_diffrn_reflns_theta_full 60.54
_diffrn_reflns_theta_max 60.54
_diffrn_reflns_theta_min 3.32
_diffrn_standards_decay_% 0
_diffrn_standards_number 0
_exptl_absorpt_coefficient_mu 1.877
_exptl_absorpt_correction_T_max 1.000
_exptl_absorpt_correction_T_min 0.456
_exptl_absorpt_correction_type multi-scan
_exptl_absorpt_process_details
;
SADABS v.2.10 (Bruker,2003) was used for absorption correction.
R(int) was 0.1276 before and 0.0482 after correction.
The Ratio of minimum to maximum transmission is 0.456.
The \l/2 correction factor is 0.0000
;
_exptl_crystal_density_diffrn 1.335
_exptl_crystal_density_method 'not measured'
_exptl_crystal_description parallelepiped
_exptl_crystal_F_000 656
_exptl_crystal_size_max 0.40
_exptl_crystal_size_mid 0.13
_exptl_crystal_size_min 0.10
_refine_diff_density_max 0.871
_refine_diff_density_min -0.511
_refine_diff_density_rms 0.092
_refine_ls_extinction_method none
_refine_ls_goodness_of_fit_ref 1.049
_refine_ls_hydrogen_treatment refall
_refine_ls_matrix_type full
_refine_ls_number_parameters 244
_refine_ls_number_reflns 2146
_refine_ls_number_restraints 0
_refine_ls_restrained_S_all 1.049
_refine_ls_R_factor_all 0.0719
_refine_ls_R_factor_gt 0.0633
_refine_ls_shift/su_max 0.000
_refine_ls_shift/su_mean 0.000
_refine_ls_structure_factor_coef Fsqd
_refine_ls_weighting_details 'calc w=1/[\s^2^(Fo^2^)+(0.1360P)^2^+0.0000P] where P=(Fo^2^+2Fc^2^)/3'
_refine_ls_weighting_scheme calc
_refine_ls_wR_factor_gt 0.1693
_refine_ls_wR_factor_ref 0.1815
_reflns_number_gt 1774
_reflns_number_total 2146
_reflns_threshold_expression >2sigma(I)
_cod_data_source_file c1ra00728a.txt
_cod_data_source_block 06srv345
_cod_original_sg_symbol_H-M P2(1)/c
_cod_database_code 7238456

loop_
_symmetry_equiv_pos_as_xyz
'x, y, z'
'-x, y+1/2, -z+1/2'
'-x, -y, -z'
'x, -y-1/2, z-1/2'

loop_
_atom_site_label
_atom_site_type_symbol
_atom_site_fract_x
_atom_site_fract_y
_atom_site_fract_z
_atom_site_U_iso_or_equiv
_atom_site_adp_type
_atom_site_occupancy
_atom_site_symmetry_multiplicity
_atom_site_calc_flag
C1 C -0.1299(2) 0.5808(4) 0.16510(15) 0.0264(7) Uani 1 1 d
H1 H -0.100(2) 0.482(4) 0.1359(15) 0.032 Uiso 1 1 d
C2 C -0.2035(2) 0.5185(5) 0.19348(16) 0.0309(7) Uani 1 1 d
H2 H -0.224(2) 0.375(5) 0.1873(14) 0.037 Uiso 1 1 d
C3 C -0.2404(2) 0.6594(5) 0.23458(16) 0.0316(8) Uani 1 1 d
H3 H -0.285(2) 0.608(5) 0.2541(15) 0.038 Uiso 1 1 d
C4 C -0.2026(2) 0.8637(5) 0.24797(16) 0.0303(7) Uani 1 1 d
H4 H -0.229(2) 0.972(4) 0.2771(15) 0.036 Uiso 1 1 d
C5 C -0.1293(2) 0.9291(4) 0.22010(15) 0.0289(7) Uani 1 1 d
H5 H -0.105(2) 1.083(5) 0.2275(14) 0.035 Uiso 1 1 d
C6 C -0.0921(2) 0.7897(4) 0.17767(15) 0.0248(7) Uani 1 1 d
C7 C -0.0190(2) 0.8596(4) 0.14584(15) 0.0256(7) Uani 1 1 d
C8 C 0.03984(19) 0.9259(4) 0.11733(14) 0.0250(7) Uani 1 1 d
C9 C 0.10646(19) 0.9953(4) 0.08151(15) 0.0235(7) Uani 1 1 d
C10 C 0.1282(2) 1.1888(4) 0.06101(15) 0.0257(7) Uani 1 1 d
H10 H 0.103(2) 1.316(4) 0.0690(14) 0.031 Uiso 1 1 d
C11 C 0.2004(2) 1.1900(4) 0.02096(15) 0.0254(7) Uani 1 1 d
H11 H 0.217(2) 1.323(4) 0.0024(14) 0.031 Uiso 1 1 d
C12 C 0.2349(2) 0.9990(4) 0.01008(14) 0.0245(7) Uani 1 1 d
C13 C 0.30134(19) 0.9341(4) -0.02681(15) 0.0259(7) Uani 1 1 d
C14 C 0.3579(2) 0.8752(4) -0.05820(15) 0.0274(7) Uani 1 1 d
C15 C 0.4276(2) 0.8133(4) -0.09470(15) 0.0260(7) Uani 1 1 d
C16 C 0.4659(2) 0.9637(5) -0.13309(16) 0.0328(8) Uani 1 1 d
H16 H 0.442(2) 1.112(5) -0.1322(15) 0.039 Uiso 1 1 d
C17 C 0.5365(2) 0.9066(5) -0.16468(16) 0.0345(8) Uani 1 1 d
H17 H 0.563(2) 1.015(5) -0.1911(16) 0.041 Uiso 1 1 d
C18 C 0.5711(2) 0.7000(5) -0.15911(17) 0.0342(8) Uani 1 1 d
H18 H 0.621(2) 0.659(5) -0.1788(15) 0.041 Uiso 1 1 d
C19 C 0.5333(2) 0.5480(5) -0.12253(17) 0.0362(8) Uani 1 1 d
H19 H 0.555(2) 0.404(5) -0.1209(15) 0.043 Uiso 1 1 d
C20 C 0.4620(2) 0.6026(4) -0.09082(16) 0.0321(8) Uani 1 1 d
H20 H 0.435(2) 0.486(4) -0.0647(15) 0.039 Uiso 1 1 d
S1 S 0.17763(5) 0.80263(10) 0.05123(4) 0.0256(4) Uani 1 1 d
O1 O 0.11337(14) 0.6670(3) -0.00566(10) 0.0326(6) Uani 1 1 d
O2 O 0.25073(15) 0.7041(3) 0.11505(11) 0.0361(6) Uani 1 1 d

loop_
_atom_site_aniso_label
_atom_site_aniso_U_11
_atom_site_aniso_U_22
_atom_site_aniso_U_33
_atom_site_aniso_U_23
_atom_site_aniso_U_13
_atom_site_aniso_U_12
C1 0.0223(16) 0.0302(16) 0.0283(16) -0.0011(12) 0.0105(12) 0.0034(12)
C2 0.0302(17) 0.0257(16) 0.0361(18) 0.0009(12) 0.0102(13) -0.0025(12)
C3 0.0258(18) 0.0428(19) 0.0294(18) 0.0026(13) 0.0134(13) -0.0010(13)
C4 0.0268(18) 0.0351(17) 0.0317(17) -0.0036(13) 0.0135(13) 0.0051(13)
C5 0.0305(18) 0.0264(16) 0.0297(17) 0.0007(12) 0.0100(13) 0.0031(12)
C6 0.0232(16) 0.0274(17) 0.0229(16) 0.0012(10) 0.0068(12) 0.0023(11)
C7 0.0238(16) 0.0240(14) 0.0293(16) -0.0017(12) 0.0093(12) 0.0043(12)
C8 0.0238(17) 0.0242(15) 0.0276(16) -0.0015(11) 0.0094(12) 0.0038(11)
C9 0.0192(15) 0.0270(15) 0.0235(15) -0.0008(11) 0.0060(12) 0.0029(11)
C10 0.0287(17) 0.0195(15) 0.0307(17) -0.0034(10) 0.0126(13) 0.0006(11)
C11 0.0257(17) 0.0215(17) 0.0289(17) 0.0006(10) 0.0092(13) -0.0036(11)
C12 0.0208(15) 0.0267(16) 0.0240(16) 0.0002(11) 0.0053(11) -0.0036(11)
C13 0.0235(17) 0.0246(16) 0.0313(17) 0.0023(11) 0.0113(13) -0.0029(11)
C14 0.0255(17) 0.0262(16) 0.0313(17) 0.0015(12) 0.0107(13) -0.0010(12)
C15 0.0220(16) 0.0323(17) 0.0243(17) -0.0021(11) 0.0087(12) -0.0014(11)
C16 0.0297(18) 0.0314(17) 0.0386(18) 0.0043(13) 0.0134(14) 0.0002(13)
C17 0.0292(18) 0.0402(19) 0.0377(19) 0.0047(13) 0.0160(14) -0.0053(14)
C18 0.0260(18) 0.043(2) 0.037(2) -0.0059(13) 0.0154(14) -0.0016(13)
C19 0.0288(18) 0.0317(17) 0.050(2) -0.0017(14) 0.0162(15) 0.0016(14)
C20 0.0282(18) 0.0310(17) 0.0398(18) 0.0023(13) 0.0149(13) -0.0009(13)
S1 0.0279(6) 0.0199(5) 0.0333(6) 0.0030(2) 0.0160(4) 0.0027(2)
O1 0.0382(13) 0.0204(10) 0.0442(13) -0.0069(8) 0.0206(10) -0.0044(8)
O2 0.0344(13) 0.0340(12) 0.0434(14) 0.0157(8) 0.0177(10) 0.0125(8)

loop_
_atom_type_symbol
_atom_type_description
_atom_type_scat_dispersion_real
_atom_type_scat_dispersion_imag
_atom_type_scat_source
C C 0.0181 0.0091 'International Tables Vol C Tables 4.2.6.8 and 6.1.1.4'
H H 0.0000 0.0000 'International Tables Vol C Tables 4.2.6.8 and 6.1.1.4'
O O 0.0492 0.0322 'International Tables Vol C Tables 4.2.6.8 and 6.1.1.4'
S S 0.3331 0.5567 'International Tables Vol C Tables 4.2.6.8 and 6.1.1.4'

loop_
_geom_angle_atom_site_label_1
_geom_angle_atom_site_label_2
_geom_angle_atom_site_label_3
_geom_angle
C2 C1 C6 119.7(3)
C2 C1 H1 122.7(15)
C6 C1 H1 117.6(15)
C1 C2 C3 120.6(3)
C1 C2 H2 117.7(17)
C3 C2 H2 121.6(17)
C4 C3 C2 120.0(3)
C4 C3 H3 123.2(19)
C2 C3 H3 116.6(19)
C5 C4 C3 120.4(3)
C5 C4 H4 117.9(16)
C3 C4 H4 121.7(16)
C4 C5 C6 120.4(3)
C4 C5 H5 120.0(15)
C6 C5 H5 119.5(15)
C5 C6 C1 119.0(3)
C5 C6 C7 120.6(2)
C1 C6 C7 120.4(2)
C8 C7 C6 177.1(3)
C7 C8 C9 177.2(3)
C10 C9 C8 132.6(2)
C10 C9 S1 108.4(2)
C8 C9 S1 118.94(19)
C9 C10 C11 114.9(2)
C9 C10 H10 127.5(18)
C11 C10 H10 117.6(18)
C12 C11 C10 115.4(2)
C12 C11 H11 125.0(16)
C10 C11 H11 119.5(16)
C11 C12 C13 132.5(2)
C11 C12 S1 108.2(2)
C13 C12 S1 119.23(19)
C14 C13 C12 178.9(3)
C13 C14 C15 177.6(3)
C16 C15 C20 118.3(3)
C16 C15 C14 120.7(2)
C20 C15 C14 121.0(2)
C17 C16 C15 120.7(3)
C17 C16 H16 123.9(16)
C15 C16 H16 115.3(17)
C16 C17 C18 120.3(3)
C16 C17 H17 119.3(16)
C18 C17 H17 120.3(16)
C17 C18 C19 120.1(3)
C17 C18 H18 121.6(18)
C19 C18 H18 118.3(18)
C20 C19 C18 120.2(3)
C20 C19 H19 120.1(17)
C18 C19 H19 119.6(17)
C19 C20 C15 120.3(3)
C19 C20 H20 118.5(15)
C15 C20 H20 121.2(15)
O1 S1 O2 117.64(12)
O1 S1 C9 111.00(12)
O2 S1 C9 110.69(12)
O1 S1 C12 110.91(11)
O2 S1 C12 110.82(12)
C9 S1 C12 93.12(13)

loop_
_geom_bond_atom_site_label_1
_geom_bond_atom_site_label_2
_geom_bond_distance
C1 C2 1.377(4)
C1 C6 1.409(4)
C1 H1 1.01(3)
C2 C3 1.388(4)
C2 H2 0.95(3)
C3 C4 1.383(4)
C3 H3 0.89(3)
C4 C5 1.373(4)
C4 H4 1.02(3)
C5 C6 1.402(4)
C5 H5 1.02(3)
C6 C7 1.427(4)
C7 C8 1.206(4)
C8 C9 1.400(4)
C9 C10 1.344(4)
C9 S1 1.788(3)
C10 C11 1.458(4)
C10 H10 0.91(3)
C11 C12 1.339(4)
C11 H11 0.97(3)
C12 C13 1.404(4)
C12 S1 1.790(3)
C13 C14 1.201(4)
C14 C15 1.432(4)
C15 C16 1.405(4)
C15 C20 1.406(4)
C16 C17 1.371(4)
C16 H16 1.00(3)
C17 C18 1.381(4)
C17 H17 0.99(3)
C18 C19 1.386(4)
C18 H18 0.94(3)
C19 C20 1.377(4)
C19 H19 0.95(3)
C20 H20 1.03(3)
S1 O1 1.4281(18)
S1 O2 1.4327(19)

loop_
_geom_torsion_atom_site_label_1
_geom_torsion_atom_site_label_2
_geom_torsion_atom_site_label_3
_geom_torsion_atom_site_label_4
_geom_torsion
C6 C1 C2 C3 -0.2(4)
C1 C2 C3 C4 -0.7(4)
C2 C3 C4 C5 0.7(4)
C3 C4 C5 C6 0.1(4)
C4 C5 C6 C1 -1.0(4)
C4 C5 C6 C7 177.3(3)
C2 C1 C6 C5 1.0(4)
C2 C1 C6 C7 -177.3(3)
C5 C6 C7 C8 -56(6)
C1 C6 C7 C8 122(6)
C6 C7 C8 C9 -97(8)
C7 C8 C9 C10 131(6)
C7 C8 C9 S1 -46(6)
C8 C9 C10 C11 -177.2(3)
S1 C9 C10 C11 0.3(3)
C9 C10 C11 C12 0.0(4)
C10 C11 C12 C13 178.0(3)
C10 C11 C12 S1 -0.4(3)
C11 C12 C13 C14 -175(100)
S1 C12 C13 C14 4(17)
C12 C13 C14 C15 -153(13)
C13 C14 C15 C16 -37(7)
C13 C14 C15 C20 141(7)
C20 C15 C16 C17 -1.2(4)
C14 C15 C16 C17 176.6(3)
C15 C16 C17 C18 -0.1(4)
C16 C17 C18 C19 1.1(4)
C17 C18 C19 C20 -0.7(4)
C18 C19 C20 C15 -0.5(4)
C16 C15 C20 C19 1.5(4)
C14 C15 C20 C19 -176.3(3)
C10 C9 S1 O1 -114.3(2)
C8 C9 S1 O1 63.6(2)
C10 C9 S1 O2 113.2(2)
C8 C9 S1 O2 -68.9(2)
C10 C9 S1 C12 -0.5(2)
C8 C9 S1 C12 177.4(2)
C11 C12 S1 O1 114.4(2)
C13 C12 S1 O1 -64.3(2)
C11 C12 S1 O2 -113.1(2)
C13 C12 S1 O2 68.3(2)
C11 C12 S1 C9 0.48(19)
C13 C12 S1 C9 -178.2(2)
